data_2242713
loop_
_publ_author_name
'Addala, Abderezak'
'Setifi, Zouaoui'
'Morimoto, Yukio'
'Artetxe, Be\~nat'
'Matsumoto, Takashi'
'Guti\'errez-Zorrilla, Juan M.'
'Glidewell, Christopher'

_publ_section_title
;
 Six tris(bipyridyl)iron(II) complexes with 2-substituted
 1,1,3,3-tetracyanopropenide, perchlorate and tetrafluoridoborate anions;
 order <i>versus</i> disorder, hydrogen bonding and
 C---N&#x00B7;&#x00B7;&#x00B7;\p interactions
;
_journal_coeditor_code SJ5565
_journal_issue 12
_journal_name_full 'Acta Crystallographica Section E'
_journal_page_first 1717
_journal_page_last 1726
_journal_paper_doi 10.1107/S2056989018015426
_journal_volume 74
_journal_year 2018
_chemical_formula_iupac '[Fe (C10 H8 N2)3] (C10 H7 N4 S) (Cl O4)'
_chemical_formula_moiety 'C30 H24 Fe N6 2+, C10 H7 N4 S -, Cl O4 -'
_chemical_formula_sum 'C40 H31 Cl Fe N10 O4 S'
_chemical_formula_weight 839.11
_chemical_name_systematic
;
Tris(2,2'-bipyridine)iron(II) 1,1,3,3-tetracyano-2-(propylsulfanyl)propenide
perchlorate
;
_space_group_crystal_system monoclinic
_space_group_IT_number 14
_space_group_name_Hall '-P 2yn'
_space_group_name_H-M_alt 'P 1 21/n 1'
_symmetry_space_group_name_Hall '-P 2yn'
_symmetry_space_group_name_H-M 'P 1 21/n 1'
_atom_sites_solution_hydrogens geom
_audit_creation_method SHELXL-2014
_cell_angle_alpha 90
_cell_angle_beta 97.202(2)
_cell_angle_gamma 90
_cell_formula_units_Z 4
_cell_length_a 11.6644(3)
_cell_length_b 23.1692(4)
_cell_length_c 13.9599(3)
_cell_measurement_reflns_used 8586
_cell_measurement_temperature 100(2)
_cell_measurement_theta_max 28.296
_cell_measurement_theta_min 1.713
_cell_volume 3742.96(14)
_computing_cell_refinement
;
CrysAlis PRO (Rigaku OD, 2015)
;
_computing_data_collection
;
CrysAlis PRO (Rigaku OD, 2015)
;
_computing_data_reduction
;
CrysAlis PRO (Rigaku OD, 2015)
;
_computing_molecular_graphics
;
PLATON (Spek, 2009)
;
_computing_publication_material 'SHELXL2014 and PLATON'
_computing_structure_refinement
;
SHELXL2014 (Sheldrick, 2015b)
;
_computing_structure_solution
;
<i>Olex2.solve</i> (Dolomanov <i>et al.</i>,  2009)
;
_diffrn_ambient_temperature 100(2)
_diffrn_measured_fraction_theta_full 1.000
_diffrn_measured_fraction_theta_max 0.922
_diffrn_measurement_device_type 'SuperNova, Single source at offset, Eos'
_diffrn_measurement_method '\w scans'
_diffrn_radiation_monochromator mirror
_diffrn_radiation_type MoK\a
_diffrn_radiation_wavelength 0.71073
_diffrn_reflns_av_R_equivalents 0.0563
_diffrn_reflns_av_unetI/netI 0.0634
_diffrn_reflns_limit_h_max 14
_diffrn_reflns_limit_h_min -14
_diffrn_reflns_limit_k_max 25
_diffrn_reflns_limit_k_min -30
_diffrn_reflns_limit_l_max 18
_diffrn_reflns_limit_l_min -16
_diffrn_reflns_number 30922
_diffrn_reflns_theta_full 25.242
_diffrn_reflns_theta_max 28.296
_diffrn_reflns_theta_min 1.713
_diffrn_source 'SuperNova (Mo) X-ray Source'
_diffrn_standards_decay_% 0
_diffrn_standards_interval_count 0
_diffrn_standards_interval_time 0
_diffrn_standards_number 0
_exptl_absorpt_coefficient_mu 0.588
_exptl_absorpt_correction_T_max 0.905
_exptl_absorpt_correction_T_min 0.724
_exptl_absorpt_correction_type multi-scan
_exptl_absorpt_process_details
;
(CrysAlis PRO; Rigaku OD, 2015)
;
_exptl_crystal_colour red
_exptl_crystal_density_diffrn 1.489
_exptl_crystal_description block
_exptl_crystal_F_000 1728
_exptl_crystal_size_max 0.240
_exptl_crystal_size_mid 0.220
_exptl_crystal_size_min 0.170
_refine_diff_density_max 2.234
_refine_diff_density_min -0.423
_refine_ls_extinction_method none
_refine_ls_goodness_of_fit_ref 1.053
_refine_ls_hydrogen_treatment constr
_refine_ls_matrix_type full
_refine_ls_number_parameters 721
_refine_ls_number_reflns 8586
_refine_ls_number_restraints 151
_refine_ls_restrained_S_all 1.049
_refine_ls_R_factor_all 0.0909
_refine_ls_R_factor_gt 0.0594
_refine_ls_shift/su_max 0.000
_refine_ls_shift/su_mean 0.000
_refine_ls_structure_factor_coef Fsqd
_refine_ls_weighting_details 'w=1/[\s^2^(Fo^2^)+(0.0654P)^2^+4.7746P] where P=(Fo^2^+2Fc^2^)/3'
_refine_ls_weighting_scheme calc
_refine_ls_wR_factor_gt 0.1451
_refine_ls_wR_factor_ref 0.1701
_reflns_number_gt 5903
_reflns_number_total 8586
_reflns_threshold_expression 'I > 2\s(I)'
_cod_data_source_file sj5565sup1.cif
_cod_data_source_block II
_cod_database_code 2242713
_shelx_space_group_comment
;
The symmetry employed for this shelxl refinement is uniquely defined
by the following loop, which should always be used as a source of
symmetry information in preference to the above space-group names.
They are only intended as comments.
;
_shelx_estimated_absorpt_t_min 0.872
_shelx_estimated_absorpt_t_max 0.907
_shelxl_version_number 2.014

loop_
_space_group_symop_operation_xyz
'x, y, z'
'-x+1/2, y+1/2, -z+1/2'
'-x, -y, -z'
'x-1/2, -y-1/2, z-1/2'

loop_
_atom_site_type_symbol
_atom_site_label
_atom_site_fract_x
_atom_site_fract_y
_atom_site_fract_z
_atom_site_U_iso_or_equiv
_atom_site_adp_type
_atom_site_calc_flag
_atom_site_occupancy
_atom_site_disorder_assembly
_atom_site_disorder_group
Fe Fe1 0.30977(4) 0.32978(2) 0.02224(3) 0.01816(14) Uani d 1 . .
N N11 0.2100(2) 0.39443(11) -0.02718(18) 0.0238(6) Uani d 1 . .
C C12 0.2509(3) 0.44802(14) -0.0004(2) 0.0290(8) Uani d 1 . .
C C13 0.1904(4) 0.49783(16) -0.0313(3) 0.0446(11) Uani d 1 . .
H H13 0.2206 0.5348 -0.0125 0.054 Uiso calc 1 . .
C C14 0.0865(4) 0.4930(2) -0.0896(3) 0.0516(12) Uani d 1 . .
H H14 0.0450 0.5266 -0.1124 0.062 Uiso calc 1 . .
C C15 0.0438(4) 0.4397(2) -0.1142(3) 0.0484(11) Uani d 1 . .
H H15 -0.0288 0.4357 -0.1529 0.058 Uiso calc 1 . .
C C16 0.1069(3) 0.39120(17) -0.0823(2) 0.0343(8) Uani d 1 . .
H H16 0.0762 0.3542 -0.1001 0.041 Uiso calc 1 . .
N N21 0.4086(2) 0.39372(10) 0.07593(17) 0.0210(5) Uani d 1 . .
C C22 0.3612(3) 0.44721(13) 0.0612(2) 0.0272(7) Uani d 1 . .
C C23 0.4166(4) 0.49601(15) 0.1016(3) 0.0422(10) Uani d 1 . .
H H23 0.3808 0.5328 0.0924 0.051 Uiso calc 1 . .
C C24 0.5233(4) 0.49113(17) 0.1547(3) 0.0470(11) Uani d 1 . .
H H24 0.5616 0.5242 0.1835 0.056 Uiso calc 1 . .
C C25 0.5743(4) 0.43723(17) 0.1658(3) 0.0415(10) Uani d 1 . .
H H25 0.6494 0.4329 0.2000 0.050 Uiso calc 1 . .
C C26 0.5141(3) 0.38968(15) 0.1261(2) 0.0291(7) Uani d 1 . .
H H26 0.5490 0.3527 0.1347 0.035 Uiso calc 1 . .
N N31 0.2378(2) 0.32277(10) 0.14181(18) 0.0223(6) Uani d 1 . .
C C32 0.2781(3) 0.27876(13) 0.2008(2) 0.0267(7) Uani d 1 . .
C C33 0.2307(4) 0.26647(16) 0.2849(2) 0.0365(9) Uani d 1 . .
H H33 0.2602 0.2355 0.3252 0.044 Uiso calc 1 . .
C C34 0.1406(3) 0.29947(16) 0.3095(3) 0.0378(9) Uani d 1 . .
H H34 0.1078 0.2917 0.3671 0.045 Uiso calc 1 . .
C C35 0.0986(3) 0.34391(16) 0.2494(3) 0.0356(8) Uani d 1 . .
H H35 0.0355 0.3667 0.2642 0.043 Uiso calc 1 . .
C C36 0.1497(3) 0.35459(14) 0.1676(2) 0.0290(7) Uani d 1 . .
H H36 0.1217 0.3859 0.1273 0.035 Uiso calc 1 . .
N N41 0.4098(2) 0.26850(11) 0.08602(18) 0.0247(6) Uani d 1 . .
C C42 0.3745(3) 0.24706(13) 0.1678(2) 0.0282(7) Uani d 1 . .
C C43 0.4294(4) 0.20011(16) 0.2161(3) 0.0451(11) Uani d 1 . .
H H43 0.4022 0.1849 0.2723 0.054 Uiso calc 1 . .
C C44 0.5239(5) 0.17604(18) 0.1811(3) 0.0567(13) Uani d 1 . .
H H44 0.5615 0.1435 0.2123 0.068 Uiso calc 1 . .
C C45 0.5634(4) 0.19931(18) 0.1009(3) 0.0551(13) Uani d 1 . .
H H45 0.6306 0.1844 0.0777 0.066 Uiso calc 1 . .
C C46 0.5032(3) 0.24502(15) 0.0545(3) 0.0362(9) Uani d 1 . .
H H46 0.5292 0.2604 -0.0021 0.043 Uiso calc 1 . .
N N51 0.2070(2) 0.27103(11) -0.04430(19) 0.0247(6) Uani d 1 . .
C C52 0.2343(3) 0.25462(14) -0.1326(2) 0.0277(7) Uani d 1 . .
C C53 0.1713(4) 0.21218(16) -0.1864(3) 0.0411(10) Uani d 1 . .
H H53 0.1931 0.2003 -0.2467 0.049 Uiso calc 1 . .
C C54 0.0771(4) 0.18738(19) -0.1519(3) 0.0505(12) Uani d 1 . .
H H54 0.0336 0.1582 -0.1879 0.061 Uiso calc 1 . .
C C55 0.0475(4) 0.20547(18) -0.0647(3) 0.0484(11) Uani d 1 . .
H H55 -0.0184 0.1898 -0.0404 0.058 Uiso calc 1 . .
C C56 0.1144(3) 0.24667(16) -0.0128(2) 0.0359(9) Uani d 1 . .
H H56 0.0939 0.2583 0.0480 0.043 Uiso calc 1 . .
N N61 0.3799(2) 0.32495(10) -0.09840(18) 0.0209(5) Uani d 1 . .
C C62 0.3311(3) 0.28605(13) -0.1643(2) 0.0232(7) Uani d 1 . .
C C63 0.3711(3) 0.27837(15) -0.2527(2) 0.0309(8) Uani d 1 . .
H H63 0.3354 0.2509 -0.2974 0.037 Uiso calc 1 . .
C C64 0.4633(3) 0.31090(15) -0.2759(3) 0.0335(8) Uani d 1 . .
H H64 0.4909 0.3067 -0.3367 0.040 Uiso calc 1 . .
C C65 0.5142(3) 0.34954(16) -0.2083(3) 0.0359(8) Uani d 1 . .
H H65 0.5788 0.3719 -0.2214 0.043 Uiso calc 1 . .
C C66 0.4704(3) 0.35550(14) -0.1215(2) 0.0288(7) Uani d 1 . .
H H66 0.5060 0.3825 -0.0758 0.035 Uiso calc 1 . .
C C71 0.7798(4) 0.42159(18) 0.4708(3) 0.0307(10) Uani d 0.754(2) A -1
C C72 0.7509(4) 0.47479(17) 0.4250(3) 0.0240(9) Uani d 0.754(2) A -1
C C73 0.8200(4) 0.50329(17) 0.3655(3) 0.0235(9) Uani d 0.754(2) A -1
C C711 0.7226(5) 0.4012(2) 0.5487(4) 0.0394(12) Uani d 0.754(2) A -1
N N711 0.6791(6) 0.3829(3) 0.6125(4) 0.0497(17) Uani d 0.754(2) A -1
C C712 0.8658(6) 0.3846(3) 0.4411(6) 0.0412(16) Uani d 0.754(2) A -1
N N712 0.9299(5) 0.35346(19) 0.4133(4) 0.0545(14) Uani d 0.754(2) A -1
S S721 0.61100(10) 0.49930(5) 0.43745(9) 0.0301(3) Uani d 0.754(2) A -1
C C721 0.6244(4) 0.57608(19) 0.4640(4) 0.0362(11) Uani d 0.754(2) A -1
H H71A 0.6552 0.5958 0.4097 0.043 Uiso calc 0.754(2) A -1
H H71B 0.5467 0.5921 0.4691 0.043 Uiso calc 0.754(2) A -1
C C722 0.7024(5) 0.5888(2) 0.5562(4) 0.0410(14) Uani d 0.754(2) A -1
H H72A 0.7084 0.6312 0.5648 0.049 Uiso calc 0.754(2) A -1
H H72B 0.7807 0.5739 0.5502 0.049 Uiso calc 0.754(2) A -1
C C723 0.6607(7) 0.5625(3) 0.6455(5) 0.067(2) Uani d 0.754(2) A -1
H H73A 0.6645 0.5204 0.6417 0.100 Uiso calc 0.754(2) A -1
H H73B 0.5808 0.5745 0.6492 0.100 Uiso calc 0.754(2) A -1
H H73C 0.7101 0.5759 0.7033 0.100 Uiso calc 0.754(2) A -1
C C731 0.7746(4) 0.54784(18) 0.3018(3) 0.0248(9) Uani d 0.754(2) A -1
N N731 0.7414(4) 0.58433(17) 0.2496(3) 0.0359(10) Uani d 0.754(2) A -1
C C732 0.9400(5) 0.4924(2) 0.3637(4) 0.0307(12) Uani d 0.754(2) A -1
N N732 1.0356(4) 0.4860(2) 0.3599(4) 0.0463(12) Uani d 0.754(2) A -1
C C81 0.7049(11) 0.5420(3) 0.5119(6) 0.031(3) Uani d 0.246(2) A -2
C C82 0.7168(10) 0.4822(3) 0.5283(5) 0.026(2) Uani d 0.246(2) A -2
C C83 0.7263(11) 0.4558(3) 0.6187(5) 0.030(3) Uani d 0.246(2) A -2
C C811 0.7222(12) 0.5672(5) 0.4215(8) 0.038(3) Uani d 0.246(2) A -2
N N811 0.7388(13) 0.5885(6) 0.3494(8) 0.053(4) Uani d 0.246(2) A -2
C C812 0.6719(17) 0.5803(6) 0.5832(11) 0.038(3) Uani d 0.246(2) A -2
N N812 0.6464(11) 0.6069(7) 0.6460(8) 0.052(3) Uani d 0.246(2) A -2
S S821 0.7045(3) 0.43981(16) 0.4227(2) 0.0315(10) Uani d 0.246(2) A -2
C C821 0.8319(8) 0.3935(5) 0.4354(13) 0.025(4) Uani d 0.246(2) A -2
H H82A 0.8329 0.3704 0.4951 0.030 Uiso calc 0.246(2) A -2
H H82B 0.8263 0.3664 0.3802 0.030 Uiso calc 0.246(2) A -2
C C822 0.9441(8) 0.4265(7) 0.4395(11) 0.054(4) Uani d 0.246(2) A -2
H H82C 1.0089 0.3986 0.4458 0.065 Uiso calc 0.246(2) A -2
H H82D 0.9528 0.4510 0.4980 0.065 Uiso calc 0.246(2) A -2
C C823 0.9526(19) 0.4644(9) 0.3518(15) 0.062(6) Uani d 0.246(2) A -2
H H82E 0.9363 0.4413 0.2930 0.092 Uiso calc 0.246(2) A -2
H H82F 1.0307 0.4805 0.3554 0.092 Uiso calc 0.246(2) A -2
H H82G 0.8964 0.4959 0.3506 0.092 Uiso calc 0.246(2) A -2
C C831 0.712(2) 0.3949(4) 0.6254(12) 0.034(5) Uani d 0.246(2) A -2
N N831 0.6866(12) 0.3475(4) 0.6352(9) 0.037(3) Uani d 0.246(2) A -2
C C832 0.7683(12) 0.4819(6) 0.7086(6) 0.038(3) Uani d 0.246(2) A -2
N N832 0.8066(10) 0.4990(7) 0.7808(7) 0.052(3) Uani d 0.246(2) A -2
Cl Cl91 0.3052(6) 0.1693(3) 0.5253(8) 0.0257(3) Uani d 0.439(3) B -3
O O1 0.3079(11) 0.2311(3) 0.5216(8) 0.039(3) Uani d 0.439(3) B -3
O O2 0.2135(8) 0.1478(4) 0.4583(7) 0.065(3) Uani d 0.439(3) B -3
O O3 0.2832(10) 0.1515(3) 0.6211(5) 0.055(2) Uani d 0.439(3) B -3
O O4 0.4106(6) 0.1451(4) 0.5063(8) 0.067(3) Uani d 0.439(3) B -3
Cl Cl92 0.3087(7) 0.1656(3) 0.5265(8) 0.0257(3) Uani d 0.377(3) C -4
O O5 0.2209(6) 0.2042(3) 0.5509(6) 0.049(2) Uani d 0.377(3) C -4
O O6 0.3995(6) 0.1976(3) 0.4927(6) 0.053(2) Uani d 0.377(3) C -4
O O7 0.2590(10) 0.1281(4) 0.4488(8) 0.049(3) Uani d 0.377(3) C -4
O O8 0.3521(9) 0.1314(4) 0.6059(6) 0.055(3) Uani d 0.377(3) C -4
Cl Cl93 0.3061(12) 0.1701(8) 0.5163(9) 0.0257(3) Uani d 0.184(3) D -5
O O9 0.4143(13) 0.1588(10) 0.5739(14) 0.065(6) Uani d 0.184(3) D -5
O O10 0.310(2) 0.1504(8) 0.4204(9) 0.070(8) Uani d 0.184(3) D -5
O O11 0.287(2) 0.2321(6) 0.5125(18) 0.071(15) Uani d 0.184(3) D -5
O O12 0.2142(13) 0.1437(9) 0.5554(18) 0.092(9) Uani d 0.184(3) D -5

loop_
_atom_site_aniso_label
_atom_site_aniso_U_11
_atom_site_aniso_U_22
_atom_site_aniso_U_33
_atom_site_aniso_U_12
_atom_site_aniso_U_13
_atom_site_aniso_U_23
Fe1 0.0182(2) 0.0193(2) 0.0174(2) -0.00055(16) 0.00370(17) -0.00130(16)
N11 0.0246(15) 0.0298(14) 0.0189(13) 0.0039(11) 0.0095(11) 0.0023(11)
C12 0.036(2) 0.0251(16) 0.0304(18) 0.0082(14) 0.0203(15) 0.0055(13)
C13 0.062(3) 0.0296(19) 0.048(2) 0.0146(18) 0.029(2) 0.0114(17)
C14 0.053(3) 0.059(3) 0.047(2) 0.039(2) 0.022(2) 0.022(2)
C15 0.039(2) 0.074(3) 0.034(2) 0.031(2) 0.0105(17) 0.012(2)
C16 0.0261(19) 0.051(2) 0.0260(18) 0.0113(16) 0.0049(14) -0.0009(16)
N21 0.0239(15) 0.0230(13) 0.0171(13) -0.0033(10) 0.0069(10) -0.0019(10)
C22 0.036(2) 0.0201(15) 0.0289(18) -0.0030(13) 0.0165(15) -0.0002(13)
C23 0.052(3) 0.0267(18) 0.052(2) -0.0111(16) 0.024(2) -0.0096(17)
C24 0.061(3) 0.039(2) 0.043(2) -0.026(2) 0.014(2) -0.0185(18)
C25 0.044(2) 0.053(2) 0.0268(19) -0.0232(19) 0.0014(16) -0.0066(17)
C26 0.032(2) 0.0331(18) 0.0222(16) -0.0049(14) 0.0023(14) -0.0016(13)
N31 0.0231(14) 0.0224(13) 0.0215(13) -0.0024(10) 0.0028(11) -0.0014(10)
C32 0.0307(19) 0.0266(16) 0.0218(16) -0.0043(13) -0.0004(13) -0.0021(13)
C33 0.048(2) 0.038(2) 0.0240(18) -0.0105(17) 0.0063(16) 0.0064(15)
C34 0.042(2) 0.050(2) 0.0232(18) -0.0116(18) 0.0135(16) 0.0028(16)
C35 0.031(2) 0.048(2) 0.0302(19) -0.0005(16) 0.0163(15) -0.0031(16)
C36 0.0289(19) 0.0327(17) 0.0270(17) -0.0002(14) 0.0094(14) -0.0002(14)
N41 0.0293(16) 0.0243(13) 0.0199(13) 0.0045(11) 0.0009(11) -0.0055(10)
C42 0.036(2) 0.0261(16) 0.0218(16) 0.0010(14) -0.0015(14) -0.0005(13)
C43 0.069(3) 0.035(2) 0.029(2) 0.0148(19) -0.0020(19) 0.0089(16)
C44 0.083(4) 0.047(2) 0.037(2) 0.036(2) -0.005(2) 0.0017(19)
C45 0.070(3) 0.056(3) 0.038(2) 0.039(2) 0.001(2) -0.009(2)
C46 0.039(2) 0.040(2) 0.0294(19) 0.0144(16) 0.0041(16) -0.0036(15)
N51 0.0258(15) 0.0267(14) 0.0215(13) -0.0051(11) 0.0028(11) -0.0002(11)
C52 0.034(2) 0.0289(17) 0.0204(16) -0.0024(14) 0.0021(14) -0.0042(13)
C53 0.048(3) 0.047(2) 0.0286(19) -0.0193(18) 0.0059(17) -0.0107(17)
C54 0.062(3) 0.059(3) 0.031(2) -0.037(2) 0.0063(19) -0.0138(19)
C55 0.052(3) 0.062(3) 0.032(2) -0.038(2) 0.0083(18) -0.0059(18)
C56 0.042(2) 0.045(2) 0.0210(17) -0.0195(17) 0.0046(15) -0.0033(15)
N61 0.0201(14) 0.0222(13) 0.0208(13) 0.0018(10) 0.0034(10) -0.0022(10)
C62 0.0243(17) 0.0230(15) 0.0227(16) 0.0030(12) 0.0038(13) -0.0032(12)
C63 0.032(2) 0.0345(18) 0.0268(18) 0.0063(14) 0.0054(14) -0.0088(14)
C64 0.035(2) 0.0403(19) 0.0280(18) 0.0047(15) 0.0133(15) -0.0059(15)
C65 0.031(2) 0.045(2) 0.034(2) -0.0049(16) 0.0156(16) -0.0064(16)
C66 0.0246(18) 0.0341(18) 0.0295(18) -0.0049(14) 0.0102(14) -0.0078(14)
C71 0.035(3) 0.026(2) 0.035(3) 0.0025(19) 0.019(2) 0.0028(19)
C72 0.028(2) 0.017(2) 0.028(2) -0.0057(18) 0.0102(18) -0.0081(17)
C73 0.024(2) 0.023(2) 0.024(2) -0.0009(16) 0.0042(17) 0.0008(16)
C711 0.047(3) 0.028(2) 0.047(3) 0.010(2) 0.019(3) 0.010(2)
N711 0.051(5) 0.052(3) 0.054(4) 0.005(3) 0.035(3) 0.021(3)
C712 0.046(4) 0.035(3) 0.048(4) 0.010(3) 0.022(3) 0.020(3)
N712 0.068(4) 0.042(2) 0.063(3) 0.026(2) 0.046(3) 0.024(2)
S721 0.0297(6) 0.0273(6) 0.0362(7) 0.0003(4) 0.0155(5) -0.0045(5)
C721 0.040(3) 0.026(2) 0.043(3) 0.007(2) 0.009(2) -0.006(2)
C722 0.038(4) 0.034(3) 0.053(4) 0.001(2) 0.011(3) -0.013(3)
C723 0.078(5) 0.071(4) 0.055(4) -0.013(4) 0.021(4) -0.041(4)
C731 0.024(2) 0.027(2) 0.024(2) 0.0001(17) 0.0065(17) 0.0002(18)
N731 0.034(2) 0.038(2) 0.036(2) 0.0019(18) 0.0099(18) 0.0086(18)
C732 0.036(3) 0.026(3) 0.031(3) 0.000(2) 0.006(2) 0.008(2)
N732 0.026(3) 0.051(3) 0.063(3) 0.002(2) 0.008(2) 0.015(2)
C81 0.021(7) 0.039(5) 0.033(5) -0.003(4) 0.000(4) 0.001(3)
C82 0.011(6) 0.036(4) 0.032(4) 0.003(4) 0.002(4) -0.002(3)
C83 0.026(7) 0.031(5) 0.033(4) 0.002(4) 0.006(4) 0.004(3)
C811 0.020(7) 0.045(7) 0.048(6) 0.006(6) 0.002(5) 0.015(5)
N811 0.055(10) 0.049(8) 0.057(7) 0.009(7) 0.012(6) 0.023(6)
C812 0.023(5) 0.054(5) 0.038(4) -0.006(4) 0.011(3) -0.006(4)
N812 0.016(4) 0.107(8) 0.031(4) 0.012(5) 0.000(3) -0.015(4)
S821 0.033(2) 0.034(2) 0.0282(19) -0.0003(16) 0.0059(15) -0.0042(15)
C821 0.024(6) 0.022(7) 0.029(8) 0.004(5) 0.003(5) 0.007(6)
C822 0.040(7) 0.053(9) 0.071(10) -0.008(6) 0.014(6) 0.001(7)
C823 0.056(13) 0.052(11) 0.082(13) -0.003(11) 0.030(10) 0.014(10)
C831 0.022(10) 0.037(5) 0.044(10) 0.002(4) 0.003(7) 0.007(4)
N831 0.046(8) 0.036(5) 0.031(7) 0.000(5) 0.016(6) 0.006(5)
C832 0.023(5) 0.054(5) 0.038(4) -0.006(4) 0.011(3) -0.006(4)
N832 0.016(4) 0.107(8) 0.031(4) 0.012(5) 0.000(3) -0.015(4)
Cl91 0.0208(5) 0.0310(7) 0.0254(7) 0.0002(4) 0.0034(5) -0.0002(5)
O1 0.061(6) 0.026(6) 0.032(6) -0.008(4) 0.021(4) 0.005(4)
O2 0.058(7) 0.083(8) 0.045(5) -0.023(5) -0.024(5) -0.001(5)
O3 0.083(8) 0.048(5) 0.038(4) -0.018(5) 0.024(5) 0.002(4)
O4 0.030(4) 0.063(5) 0.114(8) 0.008(3) 0.039(5) -0.012(5)
Cl92 0.0208(5) 0.0310(7) 0.0254(7) 0.0002(4) 0.0034(5) -0.0002(5)
O5 0.030(4) 0.056(5) 0.062(6) 0.002(3) 0.016(4) -0.020(4)
O6 0.030(4) 0.059(5) 0.076(6) -0.009(4) 0.020(4) 0.023(4)
O7 0.060(8) 0.040(6) 0.040(6) 0.013(5) -0.017(5) -0.010(4)
O8 0.074(8) 0.046(5) 0.037(5) -0.019(5) -0.028(5) 0.022(4)
Cl93 0.0208(5) 0.0310(7) 0.0254(7) 0.0002(4) 0.0034(5) -0.0002(5)
O9 0.027(10) 0.089(17) 0.074(15) 0.013(10) -0.011(10) -0.003(13)
O10 0.14(3) 0.034(10) 0.025(9) 0.032(12) -0.018(11) -0.004(8)
O11 0.12(3) 0.04(2) 0.05(2) 0.027(18) 0.020(19) -0.015(14)
O12 0.025(11) 0.087(16) 0.18(3) 0.000(10) 0.057(14) 0.050(17)

loop_
_atom_type_symbol
_atom_type_description
_atom_type_scat_dispersion_real
_atom_type_scat_dispersion_imag
_atom_type_scat_source
C C 0.0033 0.0016 'International Tables Vol C Tables 4.2.6.8 and 6.1.1.4'
H H 0.0000 0.0000 'International Tables Vol C Tables 4.2.6.8 and 6.1.1.4'
Fe Fe 0.3463 0.8444 'International Tables Vol C Tables 4.2.6.8 and 6.1.1.4'
N N 0.0061 0.0033 'International Tables Vol C Tables 4.2.6.8 and 6.1.1.4'
O O 0.0106 0.0060 'International Tables Vol C Tables 4.2.6.8 and 6.1.1.4'
S S 0.1246 0.1234 'International Tables Vol C Tables 4.2.6.8 and 6.1.1.4'
Cl Cl 0.1484 0.1585 'International Tables Vol C Tables 4.2.6.8 and 6.1.1.4'

loop_
_geom_angle_atom_site_label_1
_geom_angle_atom_site_label_2
_geom_angle_atom_site_label_3
_geom_angle
N61 Fe1 N31 171.97(10)
N61 Fe1 N21 94.74(10)
N31 Fe1 N21 91.77(10)
N61 Fe1 N11 91.95(10)
N31 Fe1 N11 93.66(11)
N21 Fe1 N11 81.52(11)
N61 Fe1 N51 81.40(11)
N31 Fe1 N51 92.51(11)
N21 Fe1 N51 173.70(11)
N11 Fe1 N51 93.59(11)
N61 Fe1 N41 93.42(11)
N31 Fe1 N41 81.32(11)
N21 Fe1 N41 94.87(11)
N11 Fe1 N41 173.76(10)
N51 Fe1 N41 90.35(11)
C16 N11 C12 117.6(3)
C16 N11 Fe1 127.2(2)
C12 N11 Fe1 115.2(2)
N11 C12 C13 121.5(4)
N11 C12 C22 113.8(3)
C13 C12 C22 124.8(3)
C14 C13 C12 119.4(4)
C14 C13 H13 120.3
C12 C13 H13 120.3
C15 C14 C13 119.3(4)
C15 C14 H14 120.3
C13 C14 H14 120.3
C14 C15 C16 119.5(4)
C14 C15 H15 120.2
C16 C15 H15 120.2
N11 C16 C15 122.6(4)
N11 C16 H16 118.7
C15 C16 H16 118.7
C26 N21 C22 118.1(3)
C26 N21 Fe1 127.0(2)
C22 N21 Fe1 114.9(2)
N21 C22 C23 121.4(3)
N21 C22 C12 114.4(3)
C23 C22 C12 124.2(3)
C24 C23 C22 119.8(4)
C24 C23 H23 120.1
C22 C23 H23 120.1
C23 C24 C25 118.9(3)
C23 C24 H24 120.6
C25 C24 H24 120.6
C24 C25 C26 119.0(4)
C24 C25 H25 120.5
C26 C25 H25 120.5
N21 C26 C25 122.7(3)
N21 C26 H26 118.7
C25 C26 H26 118.7
C36 N31 C32 117.8(3)
C36 N31 Fe1 127.0(2)
C32 N31 Fe1 115.1(2)
N31 C32 C33 121.5(3)
N31 C32 C42 114.0(3)
C33 C32 C42 124.5(3)
C34 C33 C32 119.7(3)
C34 C33 H33 120.2
C32 C33 H33 120.2
C33 C34 C35 119.1(3)
C33 C34 H34 120.5
C35 C34 H34 120.5
C36 C35 C34 118.8(4)
C36 C35 H35 120.6
C34 C35 H35 120.6
N31 C36 C35 123.2(3)
N31 C36 H36 118.4
C35 C36 H36 118.4
C46 N41 C42 118.2(3)
C46 N41 Fe1 127.0(2)
C42 N41 Fe1 114.7(2)
N41 C42 C43 121.6(3)
N41 C42 C32 114.0(3)
C43 C42 C32 124.3(3)
C44 C43 C42 118.9(4)
C44 C43 H43 120.5
C42 C43 H43 120.5
C45 C44 C43 119.7(4)
C45 C44 H44 120.2
C43 C44 H44 120.2
C44 C45 C46 118.6(4)
C44 C45 H45 120.7
C46 C45 H45 120.7
N41 C46 C45 122.8(4)
N41 C46 H46 118.6
C45 C46 H46 118.6
C56 N51 C52 117.9(3)
C56 N51 Fe1 127.2(2)
C52 N51 Fe1 114.9(2)
N51 C52 C53 121.2(3)
N51 C52 C62 114.3(3)
C53 C52 C62 124.5(3)
C54 C53 C52 119.7(4)
C54 C53 H53 120.1
C52 C53 H53 120.1
C55 C54 C53 118.9(3)
C55 C54 H54 120.6
C53 C54 H54 120.6
C54 C55 C56 119.2(4)
C54 C55 H55 120.4
C56 C55 H55 120.4
N51 C56 C55 123.1(3)
N51 C56 H56 118.5
C55 C56 H56 118.5
C66 N61 C62 117.5(3)
C66 N61 Fe1 126.8(2)
C62 N61 Fe1 115.7(2)
N61 C62 C63 121.9(3)
N61 C62 C52 113.5(3)
C63 C62 C52 124.5(3)
C64 C63 C62 119.8(3)
C64 C63 H63 120.1
C62 C63 H63 120.1
C65 C64 C63 118.3(3)
C65 C64 H64 120.9
C63 C64 H64 120.9
C66 C65 C64 119.4(3)
C66 C65 H65 120.3
C64 C65 H65 120.3
N61 C66 C65 123.1(3)
N61 C66 H66 118.4
C65 C66 H66 118.4
C72 C71 C712 122.2(4)
C72 C71 C711 121.8(4)
C712 C71 C711 115.9(4)
C73 C72 C71 124.1(4)
C73 C72 S721 121.3(3)
C71 C72 S721 114.2(3)
C72 C73 C731 121.2(4)
C72 C73 C732 124.7(4)
C731 C73 C732 114.1(4)
N711 C711 C71 177.5(6)
N712 C712 C71 175.8(8)
C72 S721 C721 106.2(2)
C722 C721 S721 113.1(3)
C722 C721 H71A 109.0
S721 C721 H71A 109.0
C722 C721 H71B 109.0
S721 C721 H71B 109.0
H71A C721 H71B 107.8
C721 C722 C723 113.6(5)
C721 C722 H72A 108.9
C723 C722 H72A 108.9
C721 C722 H72B 108.9
C723 C722 H72B 108.9
H72A C722 H72B 107.7
C722 C723 H73A 109.5
C722 C723 H73B 109.5
H73A C723 H73B 109.5
C722 C723 H73C 109.5
H73A C723 H73C 109.5
H73B C723 H73C 109.5
N731 C731 C73 177.8(5)
N732 C732 C73 176.8(6)
C82 C81 C812 122.0(7)
C82 C81 C811 121.6(7)
C812 C81 C811 116.4(7)
C83 C82 C81 125.0(6)
C83 C82 S821 120.0(5)
C81 C82 S821 114.7(5)
C82 C83 C831 119.8(7)
C82 C83 C832 126.2(7)
C831 C83 C832 113.2(7)
N811 C811 C81 178.1(17)
N812 C812 C81 173.8(17)
C82 S821 C821 105.5(5)
C822 C821 S821 113.5(7)
C822 C821 H82A 108.9
S821 C821 H82A 108.9
C822 C821 H82B 108.9
S821 C821 H82B 108.9
H82A C821 H82B 107.7
C821 C822 C823 113.9(8)
C821 C822 H82C 108.8
C823 C822 H82C 108.8
C821 C822 H82D 108.8
C823 C822 H82D 108.8
H82C C822 H82D 107.7
C822 C823 H82E 109.5
C822 C823 H82F 109.5
H82E C823 H82F 109.5
C822 C823 H82G 109.5
H82E C823 H82G 109.5
H82F C823 H82G 109.5
N831 C831 C83 171(3)
N832 C832 C83 174.8(16)
O4 Cl91 O2 110.0(8)
O4 Cl91 O1 111.6(7)
O2 Cl91 O1 110.2(7)
O4 Cl91 O3 108.7(6)
O2 Cl91 O3 107.5(8)
O1 Cl91 O3 108.8(6)
O8 Cl92 O6 110.3(8)
O8 Cl92 O5 111.2(8)
O6 Cl92 O5 109.7(6)
O8 Cl92 O7 108.8(7)
O6 Cl92 O7 108.0(9)
O5 Cl92 O7 108.7(7)
O12 Cl93 O10 110.0(9)
O12 Cl93 O9 111.3(9)
O10 Cl93 O9 109.8(8)
O12 Cl93 O11 108.9(8)
O10 Cl93 O11 107.9(9)
O9 Cl93 O11 108.8(8)

loop_
_geom_bond_atom_site_label_1
_geom_bond_atom_site_label_2
_geom_bond_distance
Fe1 N61 1.965(3)
Fe1 N31 1.967(3)
Fe1 N21 1.967(2)
Fe1 N11 1.968(3)
Fe1 N51 1.968(3)
Fe1 N41 1.977(3)
N11 C16 1.347(4)
N11 C12 1.365(4)
C12 C13 1.393(5)
C12 C22 1.455(5)
C13 C14 1.377(6)
C13 H13 0.9500
C14 C15 1.360(6)
C14 H14 0.9500
C15 C16 1.386(5)
C15 H15 0.9500
C16 H16 0.9500
N21 C26 1.341(4)
N21 C22 1.362(4)
C22 C23 1.386(5)
C23 C24 1.372(6)
C23 H23 0.9500
C24 C25 1.383(6)
C24 H24 0.9500
C25 C26 1.384(5)
C25 H25 0.9500
C26 H26 0.9500
N31 C36 1.350(4)
N31 C32 1.357(4)
C32 C33 1.389(5)
C32 C42 1.464(5)
C33 C34 1.378(5)
C33 H33 0.9500
C34 C35 1.379(5)
C34 H34 0.9500
C35 C36 1.375(5)
C35 H35 0.9500
C36 H36 0.9500
N41 C46 1.340(4)
N41 C42 1.355(4)
C42 C43 1.393(5)
C43 C44 1.378(6)
C43 H43 0.9500
C44 C45 1.372(6)
C44 H44 0.9500
C45 C46 1.386(5)
C45 H45 0.9500
C46 H46 0.9500
N51 C56 1.340(4)
N51 C52 1.365(4)
C52 C53 1.390(5)
C52 C62 1.459(5)
C53 C54 1.379(5)
C53 H53 0.9500
C54 C55 1.372(6)
C54 H54 0.9500
C55 C56 1.379(5)
C55 H55 0.9500
C56 H56 0.9500
N61 C66 1.344(4)
N61 C62 1.360(4)
C62 C63 1.385(5)
C63 C64 1.384(5)
C63 H63 0.9500
C64 C65 1.380(5)
C64 H64 0.9500
C65 C66 1.380(5)
C65 H65 0.9500
C66 H66 0.9500
C71 C72 1.410(6)
C71 C712 1.419(7)
C71 C711 1.427(6)
C72 C73 1.394(6)
C72 S721 1.757(4)
C73 C731 1.420(5)
C73 C732 1.426(7)
C711 N711 1.159(7)
C712 N712 1.142(8)
S721 C721 1.820(4)
C721 C722 1.509(8)
C721 H71A 0.9900
C721 H71B 0.9900
C722 C723 1.522(8)
C722 H72A 0.9900
C722 H72B 0.9900
C723 H73A 0.9800
C723 H73B 0.9800
C723 H73C 0.9800
C731 N731 1.151(5)
C732 N732 1.132(7)
C81 C82 1.409(7)
C81 C812 1.421(8)
C81 C811 1.427(8)
C82 C83 1.395(7)
C82 S821 1.762(6)
C83 C831 1.424(7)
C83 C832 1.424(8)
C811 N811 1.160(8)
C812 N812 1.140(9)
S821 C821 1.823(6)
C821 C822 1.509(9)
C821 H82A 0.9900
C821 H82B 0.9900
C822 C823 1.520(9)
C822 H82C 0.9900
C822 H82D 0.9900
C823 H82E 0.9800
C823 H82F 0.9800
C823 H82G 0.9800
C831 N831 1.151(7)
C832 N832 1.121(8)
Cl91 O4 1.405(8)
Cl91 O2 1.420(7)
Cl91 O1 1.434(7)
Cl91 O3 1.453(11)
Cl92 O8 1.405(8)
Cl92 O6 1.421(8)
Cl92 O5 1.433(7)
Cl92 O7 1.452(12)
Cl93 O12 1.404(9)
Cl93 O10 1.421(8)
Cl93 O9 1.433(7)
Cl93 O11 1.453(12)

loop_
_geom_hbond_atom_site_label_D
_geom_hbond_atom_site_label_H
_geom_hbond_atom_site_label_A
_geom_hbond_site_symmetry_A
_geom_hbond_distance_DH
_geom_hbond_distance_HA
_geom_hbond_distance_DA
_geom_hbond_angle_DHA
_geom_hbond_publ_flag
C15 H15 N832 1_454 0.95 2.50 3.267(13) 138 no
C24 H24 N731 . 0.95 2.59 3.471(6) 154 no
C35 H35 N712 1_455 0.95 2.57 3.207(7) 125 no
C54 H54 N812 2_545 0.95 2.54 3.215(15) 128 no
C13 H13 O7 2_555 0.95 2.34 3.258(10) 163 no
C33 H33 O10 . 0.95 2.41 3.351(17) 172 no
C43 H43 O10 . 0.95 2.57 3.521(17) 174 no
C53 H53 O3 1_554 0.95 2.51 3.432(9) 165 no
C63 H63 O5 1_554 0.95 2.59 3.512(8) 163 no

loop_
_geom_torsion_atom_site_label_1
_geom_torsion_atom_site_label_2
_geom_torsion_atom_site_label_3
_geom_torsion_atom_site_label_4
_geom_torsion
C16 N11 C12 C13 -2.1(5)
Fe1 N11 C12 C13 178.9(3)
C16 N11 C12 C22 178.4(3)
Fe1 N11 C12 C22 -0.6(4)
N11 C12 C13 C14 0.6(5)
C22 C12 C13 C14 -179.9(3)
C12 C13 C14 C15 1.3(6)
C13 C14 C15 C16 -1.7(6)
C12 N11 C16 C15 1.7(5)
Fe1 N11 C16 C15 -179.4(3)
C14 C15 C16 N11 0.1(6)
C26 N21 C22 C23 -3.9(5)
Fe1 N21 C22 C23 174.7(3)
C26 N21 C22 C12 175.2(3)
Fe1 N21 C22 C12 -6.2(4)
N11 C12 C22 N21 4.4(4)
C13 C12 C22 N21 -175.1(3)
N11 C12 C22 C23 -176.5(3)
C13 C12 C22 C23 4.0(6)
N21 C22 C23 C24 2.3(6)
C12 C22 C23 C24 -176.7(3)
C22 C23 C24 C25 1.0(6)
C23 C24 C25 C26 -2.5(6)
C22 N21 C26 C25 2.2(5)
Fe1 N21 C26 C25 -176.2(3)
C24 C25 C26 N21 1.0(6)
C36 N31 C32 C33 0.2(4)
Fe1 N31 C32 C33 -176.1(2)
C36 N31 C32 C42 -179.3(3)
Fe1 N31 C32 C42 4.4(3)
N31 C32 C33 C34 0.0(5)
C42 C32 C33 C34 179.4(3)
C32 C33 C34 C35 0.6(5)
C33 C34 C35 C36 -1.3(5)
C32 N31 C36 C35 -1.0(5)
Fe1 N31 C36 C35 174.8(3)
C34 C35 C36 N31 1.5(5)
C46 N41 C42 C43 -3.0(5)
Fe1 N41 C42 C43 174.0(3)
C46 N41 C42 C32 175.0(3)
Fe1 N41 C42 C32 -8.0(3)
N31 C32 C42 N41 2.4(4)
C33 C32 C42 N41 -177.0(3)
N31 C32 C42 C43 -179.6(3)
C33 C32 C42 C43 0.9(5)
N41 C42 C43 C44 1.8(6)
C32 C42 C43 C44 -176.0(4)
C42 C43 C44 C45 1.3(7)
C43 C44 C45 C46 -3.0(7)
C42 N41 C46 C45 1.2(5)
Fe1 N41 C46 C45 -175.4(3)
C44 C45 C46 N41 1.8(6)
C56 N51 C52 C53 -2.8(5)
Fe1 N51 C52 C53 177.9(3)
C56 N51 C52 C62 175.9(3)
Fe1 N51 C52 C62 -3.3(4)
N51 C52 C53 C54 2.2(6)
C62 C52 C53 C54 -176.4(4)
C52 C53 C54 C55 0.2(7)
C53 C54 C55 C56 -1.8(7)
C52 N51 C56 C55 1.1(6)
Fe1 N51 C56 C55 -179.8(3)
C54 C55 C56 N51 1.2(7)
C66 N61 C62 C63 -1.0(4)
Fe1 N61 C62 C63 179.5(2)
C66 N61 C62 C52 179.5(3)
Fe1 N61 C62 C52 0.0(3)
N51 C52 C62 N61 2.2(4)
C53 C52 C62 N61 -179.1(3)
N51 C52 C62 C63 -177.3(3)
C53 C52 C62 C63 1.4(6)
N61 C62 C63 C64 0.0(5)
C52 C62 C63 C64 179.5(3)
C62 C63 C64 C65 1.2(5)
C63 C64 C65 C66 -1.5(5)
C62 N61 C66 C65 0.8(5)
Fe1 N61 C66 C65 -179.8(3)
C64 C65 C66 N61 0.4(6)
C712 C71 C72 C73 -17.2(8)
C711 C71 C72 C73 164.0(5)
C712 C71 C72 S721 155.9(5)
C711 C71 C72 S721 -22.9(6)
C71 C72 C73 C731 163.1(4)
S721 C72 C73 C731 -9.5(6)
C71 C72 C73 C732 -18.5(7)
S721 C72 C73 C732 168.9(4)
C73 C72 S721 C721 -50.0(4)
C71 C72 S721 C721 136.8(3)
C72 S721 C721 C722 -60.9(4)
S721 C721 C722 C723 -60.9(6)
C812 C81 C82 C83 -16(2)
C811 C81 C82 C83 165.3(13)
C812 C81 C82 S821 157.4(13)
C811 C81 C82 S821 -20.8(16)
C81 C82 C83 C831 165.9(16)
S821 C82 C83 C831 -8(2)
C81 C82 C83 C832 -25(2)
S821 C82 C83 C832 161.3(12)
C83 C82 S821 C821 -57.3(12)
C81 C82 S821 C821 128.5(9)
C82 S821 C821 C822 -63.1(13)
S821 C821 C822 C823 -58.0(18)

_cod_database_fobs_code 2242713
